data_7215406
loop_
_publ_author_name
'Wang, Wei-Nan'
'Sun, Zhen-Gang'
'Zhu, Yan-Yu'
'Dong, Da-Peng'
'Li, Jing'
'Tong, Fei'
'Huang, Cui-Ying'
'Chen, Kai'
'Li, Chao'
'Jiao, Cheng-Qi'
'Wang, Cheng-Lin'

_publ_section_title
;
 Hydrothermal synthesis, structures, and luminescent properties of four
 new zinc(ii) diphosphonate hybrids with mixed ligands
;
_journal_issue 20
_journal_name_full CrystEngComm
_journal_page_first 6099
_journal_paper_doi 10.1039/c1ce05291h
_journal_volume 13
_journal_year 2011
_chemical_formula_sum 'C14 H14 N2 O7 P2 Zn'
_chemical_formula_weight 449.58
_chemical_name_systematic
;
?
;
_space_group_IT_number 14
_symmetry_cell_setting monoclinic
_symmetry_space_group_name_Hall '-P 2yn'
_symmetry_space_group_name_H-M 'P 1 21/n 1'
_atom_sites_solution_hydrogens geom
_atom_sites_solution_primary direct
_atom_sites_solution_secondary difmap
_audit_creation_method SHELXL-97
_cell_angle_alpha 90.00
_cell_angle_beta 96.810(2)
_cell_angle_gamma 90.00
_cell_formula_units_Z 4
_cell_length_a 13.7837(18)
_cell_length_b 7.1911(10)
_cell_length_c 16.257(2)
_cell_measurement_reflns_used 1992
_cell_measurement_temperature 295(2)
_cell_measurement_theta_max 26.78
_cell_measurement_theta_min 2.98
_cell_volume 1600.0(4)
_computing_cell_refinement 'Bruker SMART'
_computing_data_collection 'Bruker SMART'
_computing_data_reduction 'Bruker SHELXTL'
_computing_molecular_graphics 'Bruker SHELXTL'
_computing_publication_material 'Bruker SHELXTL'
_computing_structure_refinement 'SHELXL-97 (Sheldrick, 1997)'
_computing_structure_solution 'SHELXS-97 (Sheldrick, 1990)'
_diffrn_ambient_temperature 295(2)
_diffrn_measured_fraction_theta_full 0.994
_diffrn_measured_fraction_theta_max 0.994
_diffrn_measurement_device_type 'Smart Apex II CCD'
_diffrn_measurement_method 'omega scans'
_diffrn_radiation_monochromator graphite
_diffrn_radiation_source 'fine-focus sealed tube'
_diffrn_radiation_type MoK\a
_diffrn_radiation_wavelength 0.71073
_diffrn_reflns_av_R_equivalents 0.0403
_diffrn_reflns_av_sigmaI/netI 0.0517
_diffrn_reflns_limit_h_max 13
_diffrn_reflns_limit_h_min -17
_diffrn_reflns_limit_k_max 7
_diffrn_reflns_limit_k_min -9
_diffrn_reflns_limit_l_max 20
_diffrn_reflns_limit_l_min -16
_diffrn_reflns_number 8644
_diffrn_reflns_theta_full 26.50
_diffrn_reflns_theta_max 26.50
_diffrn_reflns_theta_min 1.83
_diffrn_standards_decay_% 0
_diffrn_standards_interval_count 0
_diffrn_standards_interval_time 0
_diffrn_standards_number 0
_exptl_absorpt_coefficient_mu 1.779
_exptl_absorpt_correction_T_max 0.7543
_exptl_absorpt_correction_T_min 0.7031
_exptl_absorpt_correction_type empirical
_exptl_absorpt_process_details sadabs
_exptl_crystal_colour colourless
_exptl_crystal_density_diffrn 1.866
_exptl_crystal_density_method 'not measured'
_exptl_crystal_description block
_exptl_crystal_F_000 912
_exptl_crystal_size_max 0.21
_exptl_crystal_size_mid 0.19
_exptl_crystal_size_min 0.17
_refine_diff_density_max 0.642
_refine_diff_density_min -0.446
_refine_diff_density_rms 0.085
_refine_ls_extinction_method none
_refine_ls_goodness_of_fit_ref 1.045
_refine_ls_hydrogen_treatment constr
_refine_ls_matrix_type full
_refine_ls_number_parameters 235
_refine_ls_number_reflns 3280
_refine_ls_number_restraints 0
_refine_ls_restrained_S_all 1.045
_refine_ls_R_factor_all 0.0565
_refine_ls_R_factor_gt 0.0382
_refine_ls_shift/su_max 0.000
_refine_ls_shift/su_mean 0.000
_refine_ls_structure_factor_coef Fsqd
_refine_ls_weighting_details 'calc w=1/[\s^2^(Fo^2^)+(0.0414P)^2^+0.2761P] where P=(Fo^2^+2Fc^2^)/3'
_refine_ls_weighting_scheme calc
_refine_ls_wR_factor_gt 0.0840
_refine_ls_wR_factor_ref 0.0906
_reflns_number_gt 2531
_reflns_number_total 3280
_reflns_threshold_expression >2sigma(I)
_cod_data_source_file c1ce05291h.txt
_cod_data_source_block szg157
_cod_depositor_comments
;
The following automatic conversions were performed:

'_symmetry_cell_setting' value 'Monoclinic' changed to 'monoclinic'
according to
/usr/data/users/saulius/automatic-downloads/retrospective/RSC/lib/dictionaries/cif_core.dic
dictionary named 'cif_core.dic' version 2.4.2 from 2011-04-26.

Automatic conversion script
Id: cif_fix_values 2281 2013-09-26 08:29:07Z andrius 
;
_cod_original_sg_symbol_H-M P2(1)/n
_cod_database_code 7215406

loop_
_symmetry_equiv_pos_as_xyz
'x, y, z'
'-x+1/2, y+1/2, -z+1/2'
'-x, -y, -z'
'x-1/2, -y-1/2, z-1/2'

loop_
_atom_site_label
_atom_site_type_symbol
_atom_site_fract_x
_atom_site_fract_y
_atom_site_fract_z
_atom_site_U_iso_or_equiv
_atom_site_adp_type
_atom_site_occupancy
_atom_site_symmetry_multiplicity
_atom_site_calc_flag
_atom_site_refinement_flags
Zn1 Zn 0.34753(3) 0.32031(6) 0.15409(2) 0.02105(12) Uani 1 1 d .
P1 P 0.12769(6) 0.44037(13) 0.08062(5) 0.0217(2) Uani 1 1 d .
P2 P 0.16127(6) 0.05787(13) 0.17018(5) 0.0230(2) Uani 1 1 d .
O1 O 0.23470(15) 0.4767(3) 0.10418(13) 0.0253(5) Uani 1 1 d .
O2 O 0.11267(16) 0.3467(3) -0.00761(13) 0.0287(6) Uani 1 1 d .
H2D H 0.0563 0.3631 -0.0286 0.043 Uiso 1 1 d R
O3 O 0.06382(15) 0.6111(3) 0.08197(13) 0.0245(5) Uani 1 1 d .
O4 O 0.26914(15) 0.1058(3) 0.18420(14) 0.0279(6) Uani 1 1 d .
O5 O 0.12356(16) -0.0434(3) 0.24041(13) 0.0283(6) Uani 1 1 d .
O6 O 0.14005(17) -0.0533(4) 0.08699(14) 0.0359(6) Uani 1 1 d .
H6A H 0.1164 -0.1547 0.0962 0.054 Uiso 1 1 d R
O7 O 0.09243(17) 0.3619(3) 0.23387(13) 0.0306(6) Uani 1 1 d .
H7B H 0.1420 0.4257 0.2413 0.046 Uiso 1 1 d R
N1 N 0.39765(19) 0.3106(4) 0.03230(17) 0.0255(6) Uani 1 1 d .
N2 N 0.49689(19) 0.2210(4) 0.17748(16) 0.0253(7) Uani 1 1 d .
C1 C 0.0874(2) 0.2716(5) 0.15385(19) 0.0240(8) Uani 1 1 d .
C2 C -0.0203(2) 0.2163(5) 0.1296(2) 0.0312(9) Uani 1 1 d .
H2A H -0.0595 0.3265 0.1211 0.047 Uiso 1 1 d R
H2B H -0.0425 0.1435 0.1732 0.047 Uiso 1 1 d R
H2C H -0.0258 0.1446 0.0795 0.047 Uiso 1 1 d R
C3 C 0.3482(3) 0.3577(5) -0.0394(2) 0.0323(9) Uani 1 1 d .
H3A H 0.2840 0.3979 -0.0400 0.039 Uiso 1 1 d R
C4 C 0.3885(3) 0.3498(6) -0.1145(2) 0.0378(10) Uani 1 1 d .
H4A H 0.3513 0.3850 -0.1635 0.045 Uiso 1 1 d R
C5 C 0.4822(3) 0.2904(5) -0.1158(2) 0.0343(9) Uani 1 1 d .
H5A H 0.5095 0.2841 -0.1654 0.041 Uiso 1 1 d R
C6 C 0.5367(3) 0.2387(5) -0.0410(2) 0.0275(8) Uani 1 1 d .
C7 C 0.6367(3) 0.1780(5) -0.0355(2) 0.0354(9) Uani 1 1 d .
H7A H 0.6671 0.1688 -0.0835 0.042 Uiso 1 1 d R
C8 C 0.6871(3) 0.1345(6) 0.0384(2) 0.0368(10) Uani 1 1 d .
H8A H 0.7516 0.0948 0.0405 0.044 Uiso 1 1 d R
C9 C 0.6431(2) 0.1483(5) 0.1131(2) 0.0294(8) Uani 1 1 d .
C10 C 0.6917(3) 0.1101(6) 0.1926(2) 0.0428(11) Uani 1 1 d .
H10A H 0.7567 0.0725 0.1986 0.051 Uiso 1 1 d R
C11 C 0.6434(3) 0.1281(6) 0.2608(2) 0.0455(12) Uani 1 1 d .
H11A H 0.6751 0.1028 0.3133 0.055 Uiso 1 1 d R
C12 C 0.5459(3) 0.1849(6) 0.2511(2) 0.0350(9) Uani 1 1 d .
H12A H 0.5139 0.1979 0.2981 0.042 Uiso 1 1 d R
C13 C 0.5448(2) 0.2033(5) 0.1098(2) 0.0233(7) Uani 1 1 d .
C14 C 0.4907(2) 0.2512(5) 0.0313(2) 0.0234(7) Uani 1 1 d .

loop_
_atom_site_aniso_label
_atom_site_aniso_U_11
_atom_site_aniso_U_22
_atom_site_aniso_U_33
_atom_site_aniso_U_23
_atom_site_aniso_U_13
_atom_site_aniso_U_12
Zn1 0.0161(2) 0.0286(2) 0.0186(2) -0.00050(17) 0.00249(14) -0.00056(17)
P1 0.0171(4) 0.0271(5) 0.0207(4) 0.0031(4) 0.0012(3) 0.0009(4)
P2 0.0192(4) 0.0250(5) 0.0248(5) 0.0034(4) 0.0017(3) -0.0011(4)
O1 0.0176(12) 0.0323(15) 0.0253(12) 0.0062(10) 0.0005(9) -0.0013(10)
O2 0.0234(12) 0.0386(16) 0.0232(12) -0.0032(11) -0.0003(10) 0.0056(11)
O3 0.0205(12) 0.0281(14) 0.0243(12) -0.0014(10) -0.0006(9) 0.0018(10)
O4 0.0174(12) 0.0279(14) 0.0379(14) 0.0045(11) 0.0015(10) -0.0012(10)
O5 0.0249(12) 0.0348(15) 0.0245(12) 0.0090(11) -0.0004(10) -0.0021(11)
O6 0.0440(15) 0.0337(16) 0.0310(14) -0.0058(12) 0.0086(12) -0.0072(12)
O7 0.0295(13) 0.0409(17) 0.0229(12) -0.0079(11) 0.0098(10) -0.0061(11)
N1 0.0201(14) 0.0298(17) 0.0269(15) 0.0018(13) 0.0042(12) 0.0006(13)
N2 0.0214(15) 0.0329(18) 0.0223(15) 0.0020(13) 0.0053(12) -0.0012(12)
C1 0.0200(17) 0.033(2) 0.0192(17) 0.0005(15) 0.0021(13) -0.0007(14)
C2 0.0200(18) 0.039(2) 0.034(2) 0.0073(17) -0.0007(15) -0.0034(16)
C3 0.0240(19) 0.047(3) 0.0256(18) 0.0041(17) 0.0039(15) 0.0033(16)
C4 0.035(2) 0.055(3) 0.0226(18) 0.0021(18) -0.0004(16) -0.0020(19)
C5 0.038(2) 0.044(3) 0.0231(18) -0.0006(17) 0.0106(16) -0.0008(18)
C6 0.0291(19) 0.028(2) 0.0279(18) -0.0024(16) 0.0119(15) -0.0042(15)
C7 0.032(2) 0.043(2) 0.035(2) -0.0015(18) 0.0188(17) 0.0030(18)
C8 0.0230(19) 0.048(3) 0.042(2) -0.0023(19) 0.0144(17) 0.0061(17)
C9 0.0202(17) 0.035(2) 0.0339(19) 0.0016(17) 0.0081(15) 0.0024(15)
C10 0.0204(19) 0.065(3) 0.043(2) 0.010(2) 0.0053(17) 0.0074(19)
C11 0.027(2) 0.079(4) 0.030(2) 0.013(2) -0.0020(16) 0.004(2)
C12 0.0277(19) 0.052(3) 0.0254(18) 0.0061(18) 0.0051(15) -0.0008(18)
C13 0.0224(17) 0.026(2) 0.0230(17) 0.0006(14) 0.0075(14) -0.0001(14)
C14 0.0235(17) 0.0224(18) 0.0253(17) -0.0041(15) 0.0070(14) -0.0017(14)

loop_
_atom_type_symbol
_atom_type_description
_atom_type_scat_dispersion_real
_atom_type_scat_dispersion_imag
_atom_type_scat_source
C C 0.0033 0.0016 'International Tables Vol C Tables 4.2.6.8 and 6.1.1.4'
H H 0.0000 0.0000 'International Tables Vol C Tables 4.2.6.8 and 6.1.1.4'
N N 0.0061 0.0033 'International Tables Vol C Tables 4.2.6.8 and 6.1.1.4'
O O 0.0106 0.0060 'International Tables Vol C Tables 4.2.6.8 and 6.1.1.4'
P P 0.1023 0.0942 'International Tables Vol C Tables 4.2.6.8 and 6.1.1.4'
Zn Zn 0.2839 1.4301 'International Tables Vol C Tables 4.2.6.8 and 6.1.1.4'

loop_
_geom_angle_atom_site_label_1
_geom_angle_atom_site_label_2
_geom_angle_atom_site_label_3
_geom_angle
_geom_angle_site_symmetry_1
_geom_angle_site_symmetry_3
O5 Zn1 O4 103.41(10) 2 .
O5 Zn1 O1 98.02(9) 2 .
O4 Zn1 O1 96.73(9) . .
O5 Zn1 N2 85.50(10) 2 .
O4 Zn1 N2 103.58(10) . .
O1 Zn1 N2 158.02(10) . .
O5 Zn1 N1 138.92(10) 2 .
O4 Zn1 N1 116.26(10) . .
O1 Zn1 N1 87.97(9) . .
N2 Zn1 N1 75.63(10) . .
O1 P1 O3 114.24(14) . .
O1 P1 O2 109.00(13) . .
O3 P1 O2 110.26(12) . .
O1 P1 C1 108.28(13) . .
O3 P1 C1 107.85(14) . .
O2 P1 C1 106.94(14) . .
O5 P2 O4 114.73(13) . .
O5 P2 O6 111.30(14) . .
O4 P2 O6 108.94(13) . .
O5 P2 C1 106.22(14) . .
O4 P2 C1 110.27(15) . .
O6 P2 C1 104.90(14) . .
P1 O1 Zn1 133.99(15) . .
P1 O2 H2D 109.5 . .
P2 O4 Zn1 133.98(14) . .
P2 O5 Zn1 148.29(14) . 2_545
P2 O6 H6A 109.5 . .
C1 O7 H7B 109.5 . .
C3 N1 C14 117.4(3) . .
C3 N1 Zn1 127.5(2) . .
C14 N1 Zn1 115.2(2) . .
C12 N2 C13 118.0(3) . .
C12 N2 Zn1 126.3(2) . .
C13 N2 Zn1 115.6(2) . .
O7 C1 C2 106.7(3) . .
O7 C1 P1 107.5(2) . .
C2 C1 P1 111.2(2) . .
O7 C1 P2 106.1(2) . .
C2 C1 P2 108.6(2) . .
P1 C1 P2 116.16(17) . .
C1 C2 H2A 109.5 . .
C1 C2 H2B 109.5 . .
H2A C2 H2B 109.5 . .
C1 C2 H2C 109.5 . .
H2A C2 H2C 109.5 . .
H2B C2 H2C 109.5 . .
N1 C3 C4 122.8(3) . .
N1 C3 H3A 118.6 . .
C4 C3 H3A 118.7 . .
C5 C4 C3 120.1(3) . .
C5 C4 H4A 119.9 . .
C3 C4 H4A 120.0 . .
C4 C5 C6 118.7(3) . .
C4 C5 H5A 120.7 . .
C6 C5 H5A 120.6 . .
C14 C6 C5 117.5(3) . .
C14 C6 C7 119.5(3) . .
C5 C6 C7 123.0(3) . .
C8 C7 C6 120.9(3) . .
C8 C7 H7A 119.6 . .
C6 C7 H7A 119.6 . .
C7 C8 C9 121.0(3) . .
C7 C8 H8A 119.5 . .
C9 C8 H8A 119.5 . .
C13 C9 C10 116.2(3) . .
C13 C9 C8 119.5(3) . .
C10 C9 C8 124.3(3) . .
C11 C10 C9 120.0(3) . .
C11 C10 H10A 120.0 . .
C9 C10 H10A 120.0 . .
C10 C11 C12 119.5(3) . .
C10 C11 H11A 120.3 . .
C12 C11 H11A 120.2 . .
N2 C12 C11 122.6(3) . .
N2 C12 H12A 118.7 . .
C11 C12 H12A 118.7 . .
N2 C13 C9 123.8(3) . .
N2 C13 C14 116.5(3) . .
C9 C13 C14 119.7(3) . .
N1 C14 C6 123.6(3) . .
N1 C14 C13 117.1(3) . .
C6 C14 C13 119.3(3) . .

loop_
_geom_bond_atom_site_label_1
_geom_bond_atom_site_label_2
_geom_bond_distance
_geom_bond_site_symmetry_2
Zn1 O5 1.975(2) 2
Zn1 O4 1.978(2) .
Zn1 O1 2.011(2) .
Zn1 N2 2.170(3) .
Zn1 N1 2.174(3) .
P1 O1 1.502(2) .
P1 O3 1.512(2) .
P1 O2 1.576(2) .
P1 C1 1.832(3) .
P2 O5 1.498(2) .
P2 O4 1.517(2) .
P2 O6 1.568(2) .
P2 C1 1.845(4) .
O2 H2D 0.8201 .
O5 Zn1 1.975(2) 2_545
O6 H6A 0.8200 .
O7 C1 1.448(4) .
O7 H7B 0.8200 .
N1 C3 1.323(4) .
N1 C14 1.354(4) .
N2 C12 1.329(4) .
N2 C13 1.355(4) .
C1 C2 1.542(4) .
C2 H2A 0.9599 .
C2 H2B 0.9601 .
C2 H2C 0.9600 .
C3 C4 1.400(5) .
C3 H3A 0.9299 .
C4 C5 1.363(5) .
C4 H4A 0.9300 .
C5 C6 1.402(5) .
C5 H5A 0.9301 .
C6 C14 1.402(4) .
C6 C7 1.438(5) .
C7 C8 1.352(5) .
C7 H7A 0.9302 .
C8 C9 1.425(5) .
C8 H8A 0.9300 .
C9 C13 1.406(4) .
C9 C10 1.410(5) .
C10 C11 1.366(5) .
C10 H10A 0.9300 .
C11 C12 1.395(5) .
C11 H11A 0.9300 .
C12 H12A 0.9301 .
C13 C14 1.442(4) .
